data_1543405
loop_
_publ_author_name
'Stepherson, Jacob R.'
'Ayala, Caitlan E.'
'Tugwell, Thomas H.'
'Henry, Jeffrey L.'
'Fronczek, Frank R.'
'Kartika, Rendy'

_publ_section_title
;
 Carbazole Annulation via Cascade Nucleophilic Addition-Cyclization
 Involving 2-(Silyloxy)pentadienyl Cation.
;
_journal_issue 12
_journal_name_full 'Organic letters'
_journal_page_first 3002
_journal_page_last 3005
_journal_paper_doi 10.1021/acs.orglett.6b01376
_journal_volume 18
_journal_year 2016
_chemical_formula_moiety 'C18 H19 N'
_chemical_formula_sum 'C18 H19 N'
_chemical_formula_weight 249.34
_chemical_name_systematic
; 
 ? 
;
_space_group_IT_number 61
_symmetry_cell_setting orthorhombic
_symmetry_space_group_name_Hall '-P 2ac 2ab'
_symmetry_space_group_name_H-M 'P b c a'
_atom_sites_solution_hydrogens geom
_atom_sites_solution_primary direct
_atom_sites_solution_secondary difmap
_audit_creation_method SHELXL-97
_cell_angle_alpha 90
_cell_angle_beta 90
_cell_angle_gamma 90
_cell_formula_units_Z 8
_cell_length_a 15.415(2)
_cell_length_b 8.1212(10)
_cell_length_c 21.625(4)
_cell_measurement_reflns_used 3618
_cell_measurement_temperature 90.0(5)
_cell_measurement_theta_max 27.878
_cell_measurement_theta_min 2.546
_cell_volume 2707.2(7)
_computing_cell_refinement 'Denzo and Scalepack (Otwinowski & Minor, 1997)'
_computing_data_collection 'COLLECT (Nonius, 2000)'
_computing_data_reduction 'Denzo and Scalepack (Otwinowski & Minor, 1997)'
_computing_publication_material 'SHELXL-97 (Sheldrick, 1997)'
_computing_structure_refinement 'SHELXL-97 (Sheldrick, 1997)'
_computing_structure_solution 'Direct_methods (SIR, Altomare, et al., 1994)'
_diffrn_ambient_temperature 90.0(5)
_diffrn_measured_fraction_theta_full 0.999
_diffrn_measured_fraction_theta_max 0.999
_diffrn_measurement_device 'Nonius KappaCCD '
_diffrn_measurement_method '\f and \w scans '
_diffrn_radiation_monochromator graphite
_diffrn_radiation_source 'fine-focus sealed tube'
_diffrn_radiation_type MoK\a
_diffrn_radiation_wavelength 0.71073
_diffrn_reflns_av_R_equivalents 0.0395
_diffrn_reflns_av_sigmaI/netI 0.0423
_diffrn_reflns_limit_h_max 20
_diffrn_reflns_limit_h_min -20
_diffrn_reflns_limit_k_max 10
_diffrn_reflns_limit_k_min -10
_diffrn_reflns_limit_l_max 28
_diffrn_reflns_limit_l_min -28
_diffrn_reflns_number 24682
_diffrn_reflns_theta_full 25.00
_diffrn_reflns_theta_max 27.86
_diffrn_reflns_theta_min 2.64
_exptl_absorpt_coefficient_mu 0.070
_exptl_absorpt_correction_T_max 0.9874
_exptl_absorpt_correction_T_min 0.9502
_exptl_absorpt_correction_type multi-scan
_exptl_absorpt_process_details 'Denzo & Scalepack (Otwinowski & Minor, 1997)'
_exptl_crystal_colour 'pale yellow'
_exptl_crystal_density_diffrn 1.224
_exptl_crystal_density_method 'not measured'
_exptl_crystal_description prism
_exptl_crystal_F_000 1072
_exptl_crystal_size_max 0.30
_exptl_crystal_size_mid 0.22
_exptl_crystal_size_min 0.18
_refine_diff_density_max 0.260
_refine_diff_density_min -0.206
_refine_diff_density_rms 0.043
_refine_ls_extinction_coef 0.0016(5)
_refine_ls_extinction_expression Fc^*^=kFc[1+0.001xFc^2^\l^3^/sin(2\q)]^-1/4^
_refine_ls_extinction_method SHELXL
_refine_ls_goodness_of_fit_ref 1.029
_refine_ls_hydrogen_treatment mixed
_refine_ls_matrix_type full
_refine_ls_number_parameters 178
_refine_ls_number_reflns 3218
_refine_ls_number_restraints 0
_refine_ls_restrained_S_all 1.029
_refine_ls_R_factor_all 0.0690
_refine_ls_R_factor_gt 0.0449
_refine_ls_shift/su_max 0.000
_refine_ls_shift/su_mean 0.000
_refine_ls_structure_factor_coef Fsqd
_refine_ls_weighting_details 'calc w=1/[\s^2^(Fo^2^)+(0.0571P)^2^+0.7992P] where P=(Fo^2^+2Fc^2^)/3'
_refine_ls_weighting_scheme calc
_refine_ls_wR_factor_gt 0.1082
_refine_ls_wR_factor_ref 0.1202
_reflns_number_gt 2389
_reflns_number_total 3218
_reflns_threshold_expression I>2\s(I)
_cod_data_source_file ol6b01376_si_003.cif
_cod_data_source_block Caitlan7
_cod_depositor_comments
;
The following automatic conversions were performed:

'_symmetry_cell_setting' value 'Orthorhombic' changed to
'orthorhombic' according to
/usr/data/users/saulius/crontab/automatic-downloads/rss-feeds/ACS/lib/dictionaries/cif_core.dic
dictionary named 'cif_core.dic' version 2.4.2 from 2011-04-26.

Automatic conversion script
Id: cif_fix_values 4268 2015-11-12 08:31:59Z antanas 

 Adding full bibliography for 1543405--1543406.cif.
;
_cod_original_sg_symbol_Hall '-P 2ac 2ab '
_cod_original_sg_symbol_H-M 'P b c a       '
_cod_database_code 1543405

loop_
_symmetry_equiv_pos_as_xyz
'x, y, z'
'-x+1/2, -y, z+1/2'
'x+1/2, -y+1/2, -z'
'-x, y+1/2, -z+1/2'
'-x, -y, -z'
'x-1/2, y, -z-1/2'
'-x-1/2, y-1/2, z'
'x, -y-1/2, z-1/2'

loop_
_atom_site_label
_atom_site_type_symbol
_atom_site_fract_x
_atom_site_fract_y
_atom_site_fract_z
_atom_site_U_iso_or_equiv
_atom_site_adp_type
_atom_site_occupancy
_atom_site_symmetry_multiplicity
_atom_site_calc_flag
_atom_site_refinement_flags
N1 N 0.31044(8) 0.39369(14) 0.21169(5) 0.0208(3) Uani 1 1 d .
H1N H 0.2746(10) 0.3033(19) 0.2120(7) 0.025 Uiso 1 1 d .
C1 C 0.35175(8) 0.45871(16) 0.26352(6) 0.0185(3) Uani 1 1 d .
C2 C 0.39531(8) 0.60311(16) 0.24637(6) 0.0180(3) Uani 1 1 d .
C3 C 0.37983(8) 0.62672(17) 0.18082(6) 0.0194(3) Uani 1 1 d .
C4 C 0.32684(9) 0.49436(17) 0.16151(6) 0.0207(3) Uani 1 1 d .
C5 C 0.30156(9) 0.47609(18) 0.09996(7) 0.0250(3) Uani 1 1 d .
H5 H 0.2654 0.3875 0.0874 0.030 Uiso 1 1 calc R
C6 C 0.33102(10) 0.59137(19) 0.05803(7) 0.0276(3) Uani 1 1 d .
H6 H 0.3152 0.5809 0.0158 0.033 Uiso 1 1 calc R
C7 C 0.38358(10) 0.72320(19) 0.07618(7) 0.0270(3) Uani 1 1 d .
H7 H 0.4029 0.8003 0.0461 0.032 Uiso 1 1 calc R
C8 C 0.40780(9) 0.74274(18) 0.13754(7) 0.0233(3) Uani 1 1 d .
H8 H 0.4427 0.8333 0.1499 0.028 Uiso 1 1 calc R
C9 C 0.44145(8) 0.69129(16) 0.29095(6) 0.0190(3) Uani 1 1 d .
H9 H 0.4722 0.7881 0.2797 0.023 Uiso 1 1 calc R
C10 C 0.44226(9) 0.63715(16) 0.35170(6) 0.0196(3) Uani 1 1 d .
C11 C 0.39831(8) 0.48895(16) 0.36812(6) 0.0187(3) Uani 1 1 d .
C12 C 0.40036(9) 0.43380(17) 0.43516(6) 0.0228(3) Uani 1 1 d .
H12A H 0.3615 0.5061 0.4595 0.027 Uiso 1 1 calc R
H12B H 0.4600 0.4484 0.4513 0.027 Uiso 1 1 calc R
C13 C 0.37298(10) 0.25532(17) 0.44518(7) 0.0254(3) Uani 1 1 d .
H13A H 0.4209 0.1812 0.4328 0.030 Uiso 1 1 calc R
H13B H 0.3610 0.2369 0.4896 0.030 Uiso 1 1 calc R
C14 C 0.29247(9) 0.21479(17) 0.40766(6) 0.0238(3) Uani 1 1 d .
H14A H 0.2446 0.2887 0.4203 0.029 Uiso 1 1 calc R
H14B H 0.2745 0.1001 0.4164 0.029 Uiso 1 1 calc R
C15 C 0.30875(9) 0.23429(16) 0.33826(6) 0.0201(3) Uani 1 1 d .
H15 H 0.2512 0.2341 0.3169 0.024 Uiso 1 1 calc R
C16 C 0.35311(8) 0.39676(16) 0.32413(6) 0.0183(3) Uani 1 1 d .
C17 C 0.49036(10) 0.73581(18) 0.39986(7) 0.0274(3) Uani 1 1 d .
H17A H 0.5139 0.8359 0.3809 0.041 Uiso 1 1 calc R
H17B H 0.5380 0.6696 0.4167 0.041 Uiso 1 1 calc R
H17C H 0.4505 0.7660 0.4333 0.041 Uiso 1 1 calc R
C18 C 0.36230(9) 0.09026(17) 0.31245(7) 0.0252(3) Uani 1 1 d .
H18A H 0.3696 0.1040 0.2677 0.038 Uiso 1 1 calc R
H18B H 0.3321 -0.0136 0.3208 0.038 Uiso 1 1 calc R
H18C H 0.4194 0.0885 0.3324 0.038 Uiso 1 1 calc R

loop_
_atom_site_aniso_label
_atom_site_aniso_U_11
_atom_site_aniso_U_22
_atom_site_aniso_U_33
_atom_site_aniso_U_23
_atom_site_aniso_U_13
_atom_site_aniso_U_12
N1 0.0238(6) 0.0211(6) 0.0175(6) -0.0026(5) -0.0007(5) -0.0041(5)
C1 0.0185(6) 0.0183(6) 0.0186(7) -0.0040(5) 0.0009(5) 0.0009(5)
C2 0.0169(6) 0.0185(6) 0.0184(7) -0.0008(5) 0.0024(5) 0.0021(5)
C3 0.0180(6) 0.0217(7) 0.0186(7) -0.0014(5) 0.0007(5) 0.0035(5)
C4 0.0203(6) 0.0224(7) 0.0193(7) -0.0015(6) 0.0016(5) 0.0029(5)
C5 0.0240(7) 0.0285(7) 0.0224(7) -0.0053(6) -0.0016(6) 0.0020(6)
C6 0.0280(8) 0.0366(8) 0.0183(7) -0.0010(6) -0.0027(6) 0.0052(6)
C7 0.0272(7) 0.0328(8) 0.0211(7) 0.0059(6) 0.0021(6) 0.0037(6)
C8 0.0207(7) 0.0256(7) 0.0235(8) 0.0022(6) 0.0013(6) 0.0000(6)
C9 0.0178(6) 0.0169(6) 0.0223(7) -0.0006(5) 0.0005(5) -0.0008(5)
C10 0.0195(6) 0.0197(6) 0.0197(7) -0.0012(6) -0.0005(5) -0.0005(5)
C11 0.0176(6) 0.0195(7) 0.0188(7) -0.0001(5) -0.0003(5) 0.0015(5)
C12 0.0232(7) 0.0255(7) 0.0195(7) 0.0004(6) -0.0028(6) -0.0012(6)
C13 0.0285(7) 0.0264(7) 0.0213(7) 0.0050(6) -0.0018(6) -0.0038(6)
C14 0.0258(7) 0.0225(7) 0.0230(7) 0.0020(6) 0.0017(6) -0.0035(6)
C15 0.0190(6) 0.0191(7) 0.0223(7) 0.0000(6) -0.0008(6) -0.0014(5)
C16 0.0172(6) 0.0174(6) 0.0202(7) -0.0012(5) 0.0013(5) 0.0007(5)
C17 0.0310(8) 0.0270(8) 0.0241(8) -0.0005(6) -0.0049(6) -0.0086(6)
C18 0.0246(7) 0.0203(7) 0.0308(8) -0.0005(6) 0.0013(6) -0.0013(6)

loop_
_atom_type_symbol
_atom_type_description
_atom_type_scat_dispersion_real
_atom_type_scat_dispersion_imag
_atom_type_scat_source
C C 0.0033 0.0016 'International Tables Vol C Tables 4.2.6.8 and 6.1.1.4'
H H 0.0000 0.0000 'International Tables Vol C Tables 4.2.6.8 and 6.1.1.4'
N N 0.0061 0.0033 'International Tables Vol C Tables 4.2.6.8 and 6.1.1.4'

loop_
_geom_angle_atom_site_label_1
_geom_angle_atom_site_label_2
_geom_angle_atom_site_label_3
_geom_angle
C4 N1 C1 108.89(11)
C4 N1 H1N 126.0(10)
C1 N1 H1N 124.9(10)
N1 C1 C2 108.86(12)
N1 C1 C16 128.47(12)
C2 C1 C16 122.67(12)
C9 C2 C1 119.39(12)
C9 C2 C3 133.73(12)
C1 C2 C3 106.88(11)
C8 C3 C4 119.59(13)
C8 C3 C2 133.91(13)
C4 C3 C2 106.46(12)
N1 C4 C5 129.43(13)
N1 C4 C3 108.89(12)
C5 C4 C3 121.62(13)
C6 C5 C4 117.57(13)
C6 C5 H5 121.2
C4 C5 H5 121.2
C5 C6 C7 121.70(14)
C5 C6 H6 119.2
C7 C6 H6 119.2
C8 C7 C6 120.78(14)
C8 C7 H7 119.6
C6 C7 H7 119.6
C7 C8 C3 118.73(13)
C7 C8 H8 120.6
C3 C8 H8 120.6
C10 C9 C2 119.79(12)
C10 C9 H9 120.1
C2 C9 H9 120.1
C9 C10 C11 119.97(12)
C9 C10 C17 119.37(12)
C11 C10 C17 120.65(12)
C16 C11 C10 121.32(13)
C16 C11 C12 120.18(12)
C10 C11 C12 118.49(12)
C11 C12 C13 114.23(12)
C11 C12 H12A 108.7
C13 C12 H12A 108.7
C11 C12 H12B 108.7
C13 C12 H12B 108.7
H12A C12 H12B 107.6
C14 C13 C12 110.87(12)
C14 C13 H13A 109.5
C12 C13 H13A 109.5
C14 C13 H13B 109.5
C12 C13 H13B 109.5
H13A C13 H13B 108.1
C13 C14 C15 111.57(12)
C13 C14 H14A 109.3
C15 C14 H14A 109.3
C13 C14 H14B 109.3
C15 C14 H14B 109.3
H14A C14 H14B 108.0
C16 C15 C14 111.19(11)
C16 C15 C18 110.29(11)
C14 C15 C18 111.44(11)
C16 C15 H15 107.9
C14 C15 H15 107.9
C18 C15 H15 107.9
C11 C16 C1 116.82(12)
C11 C16 C15 123.63(12)
C1 C16 C15 119.53(12)
C10 C17 H17A 109.5
C10 C17 H17B 109.5
H17A C17 H17B 109.5
C10 C17 H17C 109.5
H17A C17 H17C 109.5
H17B C17 H17C 109.5
C15 C18 H18A 109.5
C15 C18 H18B 109.5
H18A C18 H18B 109.5
C15 C18 H18C 109.5
H18A C18 H18C 109.5
H18B C18 H18C 109.5

loop_
_geom_bond_atom_site_label_1
_geom_bond_atom_site_label_2
_geom_bond_distance
N1 C4 1.3819(18)
N1 C1 1.3931(17)
N1 H1N 0.919(16)
C1 C2 1.4013(18)
C1 C16 1.4042(19)
C2 C9 1.3957(18)
C2 C3 1.4502(19)
C3 C8 1.3963(19)
C3 C4 1.4130(19)
C4 C5 1.395(2)
C5 C6 1.380(2)
C5 H5 0.9500
C6 C7 1.399(2)
C6 H6 0.9500
C7 C8 1.388(2)
C7 H7 0.9500
C8 H8 0.9500
C9 C10 1.3854(19)
C9 H9 0.9500
C10 C11 1.4261(18)
C10 C17 1.5087(19)
C11 C16 1.3967(18)
C11 C12 1.5177(19)
C12 C13 1.5251(19)
C12 H12A 0.9900
C12 H12B 0.9900
C13 C14 1.519(2)
C13 H13A 0.9900
C13 H13B 0.9900
C14 C15 1.5298(19)
C14 H14A 0.9900
C14 H14B 0.9900
C15 C16 1.5171(18)
C15 C18 1.5366(19)
C15 H15 1.0000
C17 H17A 0.9800
C17 H17B 0.9800
C17 H17C 0.9800
C18 H18A 0.9800
C18 H18B 0.9800
C18 H18C 0.9800

loop_
_geom_torsion_atom_site_label_1
_geom_torsion_atom_site_label_2
_geom_torsion_atom_site_label_3
_geom_torsion_atom_site_label_4
_geom_torsion
C4 N1 C1 C2 -0.03(14)
C4 N1 C1 C16 -179.60(13)
N1 C1 C2 C9 179.70(11)
C16 C1 C2 C9 -0.70(19)
N1 C1 C2 C3 -0.13(14)
C16 C1 C2 C3 179.47(12)
C9 C2 C3 C8 2.8(3)
C1 C2 C3 C8 -177.41(15)
C9 C2 C3 C4 -179.56(14)
C1 C2 C3 C4 0.24(14)
C1 N1 C4 C5 177.68(14)
C1 N1 C4 C3 0.18(15)
C8 C3 C4 N1 177.79(12)
C2 C3 C4 N1 -0.26(15)
C8 C3 C4 C5 0.1(2)
C2 C3 C4 C5 -177.99(12)
N1 C4 C5 C6 -176.50(13)
C3 C4 C5 C6 0.7(2)
C4 C5 C6 C7 -0.7(2)
C5 C6 C7 C8 -0.2(2)
C6 C7 C8 C3 1.0(2)
C4 C3 C8 C7 -0.9(2)
C2 C3 C8 C7 176.49(14)
C1 C2 C9 C10 -1.29(19)
C3 C2 C9 C10 178.48(14)
C2 C9 C10 C11 2.0(2)
C2 C9 C10 C17 -178.38(12)
C9 C10 C11 C16 -0.7(2)
C17 C10 C11 C16 179.64(12)
C9 C10 C11 C12 -179.80(12)
C17 C10 C11 C12 0.56(19)
C16 C11 C12 C13 16.17(18)
C10 C11 C12 C13 -164.73(12)
C11 C12 C13 C14 -44.33(16)
C12 C13 C14 C15 61.55(16)
C13 C14 C15 C16 -47.83(15)
C13 C14 C15 C18 75.66(14)
C10 C11 C16 C1 -1.18(19)
C12 C11 C16 C1 177.89(12)
C10 C11 C16 C15 177.04(12)
C12 C11 C16 C15 -3.89(19)
N1 C1 C16 C11 -178.58(12)
C2 C1 C16 C11 1.90(19)
N1 C1 C16 C15 3.1(2)
C2 C1 C16 C15 -176.40(12)
C14 C15 C16 C11 19.67(18)
C18 C15 C16 C11 -104.49(15)
C14 C15 C16 C1 -162.15(12)
C18 C15 C16 C1 73.69(15)
